data_4038589
loop_
_publ_author_name
'Kazim, Muhammad'
'Guan, Liangyu'
'Chopra, Anant'
'Sun, Roy'
'Siegler, Maxime A.'
'Lectka, Thomas'

_publ_section_title
;
 Switching a HO&#x00B7;&#x00B7;&#x00B7;\p Interaction to a Nonconventional
 OH&#x00B7;&#x00B7;&#x00B7;\p Hydrogen Bond: A Completed Crystallographic
 Puzzle.
;
_journal_name_full 'The Journal of organic chemistry'
_journal_paper_doi 10.1021/acs.joc.0c01121
_journal_year 2020
_chemical_formula_moiety 'C23 H19 N O4'
_chemical_formula_sum 'C23 H19 N O4'
_chemical_formula_weight 373.39
_space_group_crystal_system monoclinic
_space_group_IT_number 14
_space_group_name_Hall '-P 2ybc'
_space_group_name_H-M_alt 'P 1 21/c 1'
_atom_sites_solution_hydrogens geom
_atom_sites_solution_primary direct
_atom_sites_solution_secondary difmap
_audit_creation_method SHELXL-2018/3
_cell_angle_alpha 90
_cell_angle_beta 95.2369(19)
_cell_angle_gamma 90
_cell_formula_units_Z 8
_cell_length_a 15.9450(3)
_cell_length_b 8.13292(13)
_cell_length_c 27.6436(5)
_cell_measurement_reflns_used 7861
_cell_measurement_temperature 110(2)
_cell_measurement_theta_max 72.0130
_cell_measurement_theta_min 2.7260
_cell_volume 3569.84(11)
_computing_cell_refinement 'CrysAlisPro 1.171.39.29c (Rigaku OD, 2017)'
_computing_data_collection 'CrysAlisPro 1.171.39.29c (Rigaku OD, 2017)'
_computing_data_reduction 'CrysAlisPro 1.171.39.29c (Rigaku OD, 2017)'
_computing_molecular_graphics 'SHELXTL v6.10 (Sheldrick, 2008)'
_computing_publication_material 'SHELXTL v6.10 (Sheldrick, 2008)'
_computing_structure_refinement 'SHELXL-2018/3 (Sheldrick, 2018)'
_computing_structure_solution 'SHELXS-2018/3 (Sheldrick, 2018)'
_diffrn_ambient_temperature 110(2)
_diffrn_measured_fraction_theta_full 1.000
_diffrn_measured_fraction_theta_max 0.999
_diffrn_measurement_device_type 'SuperNova, Dual, Cu at zero, Atlas'
_diffrn_measurement_method '\w scans'
_diffrn_radiation_monochromator mirror
_diffrn_radiation_source 'SuperNova (Cu) X-ray Source'
_diffrn_radiation_type CuK\a
_diffrn_radiation_wavelength 1.54178
_diffrn_reflns_av_R_equivalents 0.0368
_diffrn_reflns_av_unetI/netI 0.0358
_diffrn_reflns_Laue_measured_fraction_full 1.000
_diffrn_reflns_Laue_measured_fraction_max 0.999
_diffrn_reflns_limit_h_max 19
_diffrn_reflns_limit_h_min -19
_diffrn_reflns_limit_k_max 10
_diffrn_reflns_limit_k_min -9
_diffrn_reflns_limit_l_max 34
_diffrn_reflns_limit_l_min -33
_diffrn_reflns_number 21669
_diffrn_reflns_point_group_measured_fraction_full 1.000
_diffrn_reflns_point_group_measured_fraction_max 0.999
_diffrn_reflns_theta_full 67.679
_diffrn_reflns_theta_max 71.896
_diffrn_reflns_theta_min 2.783
_exptl_absorpt_coefficient_mu 0.777
_exptl_absorpt_correction_T_max 0.965
_exptl_absorpt_correction_T_min 0.859
_exptl_absorpt_correction_type analytical
_exptl_absorpt_process_details
;
CrysAlisPro 1.171.40.53 (Rigaku Oxford Diffraction, 2019)
Analytical numeric absorption correction using a multifaceted crystal
			model based on expressions derived by R.C. Clark & J.S. Reid.
(Clark, R. C. & Reid, J. S. (1995). Acta Cryst. A51, 887-897)
Empirical absorption correction using spherical harmonics,
 implemented in SCALE3 ABSPACK scaling algorithm.
;
_exptl_crystal_colour colorless
_exptl_crystal_density_diffrn 1.389
_exptl_crystal_description plate
_exptl_crystal_F_000 1568
_exptl_crystal_size_max 0.30
_exptl_crystal_size_mid 0.18
_exptl_crystal_size_min 0.06
_refine_diff_density_max 0.465
_refine_diff_density_min -0.385
_refine_diff_density_rms 0.048
_refine_ls_extinction_method none
_refine_ls_goodness_of_fit_ref 1.046
_refine_ls_hydrogen_treatment constr
_refine_ls_matrix_type full
_refine_ls_number_parameters 521
_refine_ls_number_reflns 6977
_refine_ls_number_restraints 1
_refine_ls_restrained_S_all 1.047
_refine_ls_R_factor_all 0.0703
_refine_ls_R_factor_gt 0.0528
_refine_ls_shift/su_max 0.000
_refine_ls_shift/su_mean 0.000
_refine_ls_structure_factor_coef Fsqd
_refine_ls_weighting_details 'w=1/[\s^2^(Fo^2^)+(0.0642P)^2^+1.8672P] where P=(Fo^2^+2Fc^2^)/3'
_refine_ls_weighting_scheme calc
_refine_ls_wR_factor_gt 0.1322
_refine_ls_wR_factor_ref 0.1421
_reflns_Friedel_coverage 0.000
_reflns_number_gt 5430
_reflns_number_total 6977
_reflns_threshold_expression 'I > 2\s(I)'
_cod_data_source_file jo0c01121_si_001.cif
_cod_data_source_block xs2325a
_cod_original_sg_symbol_H-M 'P 21/c'
_cod_database_code 4038589
_shelx_shelxl_version_number 2018/3
_shelx_space_group_comment
;
The symmetry employed for this shelxl refinement is uniquely defined
by the following loop, which should always be used as a source of
symmetry information in preference to the above space-group names.
They are only intended as comments.
;
_oxdiff_exptl_absorpt_empirical_full_min 0.838
_oxdiff_exptl_absorpt_empirical_full_max 1.300
_oxdiff_exptl_absorpt_empirical_details
;
Empirical correction (ABSPACK) includes:
- Absorption correction using spherical harmonics
- Frame scaling
;

loop_
_space_group_symop_operation_xyz
'x, y, z'
'-x, y+1/2, -z+1/2'
'-x, -y, -z'
'x, -y-1/2, z-1/2'

loop_
_atom_site_label
_atom_site_type_symbol
_atom_site_fract_x
_atom_site_fract_y
_atom_site_fract_z
_atom_site_U_iso_or_equiv
_atom_site_adp_type
_atom_site_occupancy
_atom_site_site_symmetry_order
_atom_site_calc_flag
_atom_site_refinement_flags_posn
_atom_site_refinement_flags_adp
_atom_site_refinement_flags_occupancy
_atom_site_disorder_assembly
_atom_site_disorder_group
C1A C 0.39480(14) 0.5132(3) 0.43136(8) 0.0326(5) Uani 1 1 d . . . . .
C2A C 0.46532(15) 0.3829(3) 0.42643(8) 0.0358(5) Uani 1 1 d . . . . .
H2A H 0.518709 0.401969 0.447590 0.043 Uiso 1 1 calc R U . . .
C3A C 0.42461(16) 0.2106(3) 0.43162(9) 0.0419(6) Uani 1 1 d . . . . .
H3A1 H 0.391667 0.206424 0.460263 0.050 Uiso 1 1 calc R U . . .
H3A2 H 0.467964 0.123134 0.434572 0.050 Uiso 1 1 calc R U . . .
C4A C 0.36631(16) 0.1925(3) 0.38353(9) 0.0400(5) Uani 1 1 d . . . . .
H4A1 H 0.383099 0.096902 0.364463 0.048 Uiso 1 1 calc R U . . .
H4A2 H 0.306722 0.179500 0.390209 0.048 Uiso 1 1 calc R U . . .
C5A C 0.37971(14) 0.3560(3) 0.35631(8) 0.0334(5) Uani 1 1 d . . . . .
H5A H 0.363828 0.352121 0.320492 0.040 Uiso 1 1 calc R U . . .
C6A C 0.33691(14) 0.4953(3) 0.38345(8) 0.0308(4) Uani 1 1 d . . . . .
C7A C 0.32099(14) 0.6687(3) 0.35886(8) 0.0315(5) Uani 1 1 d . . . . .
H7A H 0.283657 0.661514 0.327834 0.038 Uiso 1 1 calc R U . . .
C8A C 0.28249(15) 0.7733(3) 0.39676(9) 0.0354(5) Uani 1 1 d . . . . .
C9A C 0.20469(16) 0.8513(3) 0.39100(10) 0.0444(6) Uani 1 1 d . . . . .
H9A H 0.169291 0.839997 0.361634 0.053 Uiso 1 1 calc R U . . .
C10A C 0.17944(19) 0.9463(4) 0.42907(11) 0.0541(7) Uani 1 1 d . . . . .
H10A H 0.127072 1.002699 0.425241 0.065 Uiso 1 1 calc R U . . .
C11A C 0.2299(2) 0.9594(4) 0.47232(11) 0.0567(7) Uani 1 1 d . . . . .
H11A H 0.211361 1.023058 0.498128 0.068 Uiso 1 1 calc R U . . .
C12A C 0.30788(18) 0.8798(3) 0.47846(10) 0.0472(6) Uani 1 1 d . . . . .
H12A H 0.342089 0.887693 0.508353 0.057 Uiso 1 1 calc R U . . .
C13A C 0.33459(16) 0.7888(3) 0.44011(9) 0.0373(5) Uani 1 1 d . . . . .
C14A C 0.41853(15) 0.6997(3) 0.43924(8) 0.0350(5) Uani 1 1 d . . . . .
H14A H 0.456011 0.717590 0.469802 0.042 Uiso 1 1 calc R U . . .
C15A C 0.33911(16) 0.4654(3) 0.47054(9) 0.0385(5) Uani 1 1 d . . . . .
C16A C 0.25336(15) 0.4387(3) 0.39966(8) 0.0355(5) Uani 1 1 d . . . . .
C17A C 0.45721(15) 0.7638(3) 0.39515(8) 0.0345(5) Uani 1 1 d . . . . .
C18A C 0.53479(16) 0.8387(3) 0.39337(10) 0.0416(6) Uani 1 1 d . . . . .
H18A H 0.571589 0.850351 0.422187 0.050 Uiso 1 1 calc R U . A 1
N1A N 0.53078(15) 0.9397(3) 0.26238(8) 0.0456(6) Uani 0.927(4) 1 d D . P B 1
H1A1 H 0.580801 0.984366 0.261144 0.055 Uiso 0.927(4) 1 calc R U P B 1
H1A2 H 0.496459 0.930236 0.235737 0.055 Uiso 0.927(4) 1 calc R U P B 1
C19A C 0.55912(16) 0.8975(3) 0.34913(10) 0.0424(6) Uani 0.927(4) 1 d D . P B 1
H19A H 0.612843 0.947414 0.348330 0.051 Uiso 0.927(4) 1 calc R U P B 1
C20A C 0.50617(15) 0.8844(3) 0.30610(9) 0.0394(5) Uani 0.927(4) 1 d . . P B 1
N1C N 0.6240(14) 0.975(4) 0.3631(8) 0.0456(6) Uani 0.073(4) 1 d D . P B 2
H1C1 H 0.647021 1.041671 0.343024 0.055 Uiso 0.073(4) 1 calc R U P B 2
H1C2 H 0.647068 0.962763 0.393038 0.055 Uiso 0.073(4) 1 calc R U P B 2
C19C C 0.55912(16) 0.8975(3) 0.34913(10) 0.0424(6) Uani 0.073(4) 1 d . . P B 2
C20C C 0.50617(15) 0.8844(3) 0.30610(9) 0.0394(5) Uani 0.073(4) 1 d D . P B 2
H20C H 0.522815 0.926583 0.276382 0.047 Uiso 0.073(4) 1 calc R U P B 2
C21A C 0.42781(15) 0.8074(3) 0.30799(8) 0.0355(5) Uani 1 1 d . . . . .
H21A H 0.390748 0.795847 0.279277 0.043 Uiso 1 1 calc R U . B 1
C22A C 0.40465(14) 0.7482(3) 0.35177(8) 0.0320(5) Uani 1 1 d . . . . .
C23A C 0.47556(15) 0.3689(3) 0.37118(8) 0.0354(5) Uani 1 1 d . . . . .
H23A H 0.499034 0.256786 0.366257 0.042 Uiso 1 1 calc R U . . .
O1A O 0.35515(12) 0.4631(3) 0.51348(6) 0.0500(5) Uani 1 1 d . . . . .
O2A O 0.25938(11) 0.4215(2) 0.45014(6) 0.0415(4) Uani 1 1 d . . . . .
O3A O 0.18871(10) 0.4103(2) 0.37620(7) 0.0424(4) Uani 1 1 d . . . . .
O4A O 0.52696(10) 0.4784(2) 0.34790(6) 0.0370(4) Uani 1 1 d . . . . .
H4A H 0.519734 0.574367 0.357983 0.055 Uiso 1 1 calc R U . . .
C1B C 0.17768(14) 0.7100(2) 0.15894(7) 0.0286(4) Uani 1 1 d . . . . .
C2B C 0.15809(16) 0.5652(3) 0.12280(8) 0.0350(5) Uani 1 1 d . . . . .
H2B H 0.197730 0.554999 0.096931 0.042 Uiso 1 1 calc R U . . .
C3B C 0.14750(16) 0.4064(3) 0.15263(8) 0.0375(5) Uani 1 1 d . . . . .
H3B1 H 0.194073 0.393912 0.178610 0.045 Uiso 1 1 calc R U . . .
H3B2 H 0.145442 0.307838 0.131532 0.045 Uiso 1 1 calc R U . . .
C4B C 0.06145(16) 0.4339(3) 0.17452(8) 0.0362(5) Uani 1 1 d . . . . .
H4B1 H 0.020079 0.348179 0.163263 0.043 Uiso 1 1 calc R U . . .
H4B2 H 0.068756 0.433429 0.210467 0.043 Uiso 1 1 calc R U . . .
C5B C 0.03334(15) 0.6057(3) 0.15474(8) 0.0332(5) Uani 1 1 d . . . . .
H5B H -0.028179 0.629394 0.154903 0.040 Uiso 1 1 calc R U . . .
C6B C 0.09313(13) 0.7357(2) 0.18151(7) 0.0270(4) Uani 1 1 d . . . . .
C7B C 0.06940(13) 0.9231(2) 0.17993(7) 0.0263(4) Uani 1 1 d . . . . .
H7B H 0.015510 0.945446 0.194623 0.032 Uiso 1 1 calc R U . . .
C8B C 0.14502(13) 1.0084(2) 0.20772(7) 0.0261(4) Uani 1 1 d . . . . .
C9B C 0.14415(14) 1.1017(3) 0.24931(8) 0.0296(4) Uani 1 1 d . . . . .
H9B H 0.093188 1.117873 0.263991 0.036 Uiso 1 1 calc R U . . .
C10B C 0.21904(15) 1.1722(3) 0.26953(8) 0.0367(5) Uani 1 1 d . . . . .
H10B H 0.219099 1.237097 0.298106 0.044 Uiso 1 1 calc R U . . .
C11B C 0.29328(15) 1.1480(3) 0.24820(9) 0.0399(5) Uani 1 1 d . . . . .
H11B H 0.343944 1.196115 0.262423 0.048 Uiso 1 1 calc R U . . .
C12B C 0.29471(14) 1.0545(3) 0.20634(8) 0.0341(5) Uani 1 1 d . . . . .
H12B H 0.345787 1.038514 0.191758 0.041 Uiso 1 1 calc R U . . .
C13B C 0.22046(13) 0.9849(2) 0.18621(7) 0.0271(4) Uani 1 1 d . . . . .
C14B C 0.21089(13) 0.8784(2) 0.14098(7) 0.0279(4) Uani 1 1 d . . . . .
H14B H 0.265026 0.866342 0.125687 0.034 Uiso 1 1 calc R U . . .
C15B C 0.23804(14) 0.6572(3) 0.20162(8) 0.0314(5) Uani 1 1 d . . . . .
C16B C 0.11278(14) 0.6918(2) 0.23483(8) 0.0293(4) Uani 1 1 d . . . . .
C17B C 0.14379(13) 0.9652(2) 0.10782(7) 0.0278(4) Uani 1 1 d . . . . .
C18B C 0.15532(14) 1.0309(3) 0.06266(8) 0.0319(5) Uani 1 1 d . . . . .
H18B H 0.207083 1.015435 0.048762 0.038 Uiso 1 1 calc R U . C 1
C21B C 0.00209(14) 1.0716(2) 0.10352(8) 0.0288(4) Uani 1 1 d . . . . .
H21B H -0.050043 1.084203 0.117225 0.035 Uiso 1 1 calc R U . D 1
C22B C 0.06797(13) 0.9870(2) 0.12863(7) 0.0271(4) Uani 1 1 d . . . . .
C23B C 0.06473(17) 0.5853(3) 0.10376(8) 0.0397(6) Uani 1 1 d . . . . .
H23B H 0.045118 0.474539 0.091820 0.048 Uiso 1 1 calc R U . . .
N1B N 0.1016(2) 1.2059(4) -0.00414(11) 0.0349(9) Uani 0.605(5) 1 d . . P E 1
H1B1 H 0.061354 1.269685 -0.017478 0.042 Uiso 0.605(5) 1 calc R U P E 1
H1B2 H 0.149386 1.196698 -0.017553 0.042 Uiso 0.605(5) 1 calc R U P E 1
C19B C 0.08992(15) 1.1204(3) 0.03769(8) 0.0339(5) Uani 0.605(5) 1 d . . P E 1
C20B C 0.01307(14) 1.1382(3) 0.05795(8) 0.0323(5) Uani 0.605(5) 1 d . . P E 1
H20B H -0.031913 1.195877 0.040579 0.039 Uiso 0.605(5) 1 calc R U P E 1
N1D N -0.0471(4) 1.2221(7) 0.03269(18) 0.0429(15) Uani 0.395(5) 1 d . . P E 2
H1D3 H -0.095923 1.237439 0.044517 0.051 Uiso 0.395(5) 1 calc R U P E 2
H1D4 H -0.038338 1.262559 0.004058 0.051 Uiso 0.395(5) 1 calc R U P E 2
C19D C 0.08992(15) 1.1204(3) 0.03769(8) 0.0339(5) Uani 0.395(5) 1 d . . P E 2
H19D H 0.097663 1.168843 0.007146 0.041 Uiso 0.395(5) 1 calc R U P E 2
C20D C 0.01307(14) 1.1382(3) 0.05795(8) 0.0323(5) Uani 0.395(5) 1 d . . P E 2
O1B O 0.31153(10) 0.6309(2) 0.20300(6) 0.0404(4) Uani 1 1 d . . . . .
O2B O 0.19687(10) 0.64337(19) 0.24350(5) 0.0335(3) Uani 1 1 d . . . . .
O3B O 0.06896(10) 0.6966(2) 0.26720(5) 0.0358(4) Uani 1 1 d . . . . .
O4B O 0.04062(15) 0.6967(2) 0.06612(6) 0.0549(6) Uani 1 1 d . . . . .
H4B H 0.063270 0.788377 0.072483 0.082 Uiso 1 1 calc R U . . .

loop_
_atom_site_aniso_label
_atom_site_aniso_U_11
_atom_site_aniso_U_22
_atom_site_aniso_U_33
_atom_site_aniso_U_23
_atom_site_aniso_U_13
_atom_site_aniso_U_12
C1A 0.0354(11) 0.0326(11) 0.0294(11) 0.0028(9) 0.0003(9) -0.0054(9)
C2A 0.0369(11) 0.0352(11) 0.0346(11) 0.0068(9) -0.0006(9) -0.0023(10)
C3A 0.0466(14) 0.0312(11) 0.0480(14) 0.0092(10) 0.0050(11) -0.0029(10)
C4A 0.0430(13) 0.0291(11) 0.0481(14) -0.0001(10) 0.0058(11) -0.0055(10)
C5A 0.0360(11) 0.0306(11) 0.0335(11) -0.0018(9) 0.0021(9) -0.0040(9)
C6A 0.0317(11) 0.0292(10) 0.0312(11) -0.0004(8) 0.0011(9) -0.0048(9)
C7A 0.0325(11) 0.0311(11) 0.0306(11) 0.0001(8) 0.0007(8) -0.0022(9)
C8A 0.0371(12) 0.0309(11) 0.0386(12) 0.0011(9) 0.0067(9) -0.0034(9)
C9A 0.0404(13) 0.0416(13) 0.0517(15) 0.0008(11) 0.0064(11) -0.0011(11)
C10A 0.0482(15) 0.0522(16) 0.0637(18) -0.0056(14) 0.0146(13) 0.0096(13)
C11A 0.0656(19) 0.0507(16) 0.0564(17) -0.0110(13) 0.0202(14) 0.0075(14)
C12A 0.0599(16) 0.0421(13) 0.0402(13) -0.0064(11) 0.0073(12) -0.0054(12)
C13A 0.0438(13) 0.0318(11) 0.0368(12) -0.0014(9) 0.0065(10) -0.0071(10)
C14A 0.0401(12) 0.0340(11) 0.0296(11) -0.0018(9) -0.0034(9) -0.0055(10)
C15A 0.0431(13) 0.0380(12) 0.0344(12) 0.0010(10) 0.0046(10) -0.0068(10)
C16A 0.0390(12) 0.0307(11) 0.0368(12) 0.0003(9) 0.0037(10) -0.0049(9)
C17A 0.0374(12) 0.0274(10) 0.0385(12) 0.0014(9) 0.0024(9) -0.0047(9)
C18A 0.0392(12) 0.0364(12) 0.0476(14) -0.0008(10) -0.0048(10) -0.0069(10)
N1A 0.0439(13) 0.0549(14) 0.0370(12) 0.0113(10) -0.0012(9) -0.0149(11)
C19A 0.0411(13) 0.0351(12) 0.0519(15) 0.0056(11) 0.0090(11) -0.0094(10)
C20A 0.0394(12) 0.0333(11) 0.0460(13) 0.0052(10) 0.0072(10) -0.0013(10)
N1C 0.0439(13) 0.0549(14) 0.0370(12) 0.0113(10) -0.0012(9) -0.0149(11)
C19C 0.0411(13) 0.0351(12) 0.0519(15) 0.0056(11) 0.0090(11) -0.0094(10)
C20C 0.0394(12) 0.0333(11) 0.0460(13) 0.0052(10) 0.0072(10) -0.0013(10)
C21A 0.0401(12) 0.0294(11) 0.0373(12) 0.0046(9) 0.0041(9) 0.0009(9)
C22A 0.0357(11) 0.0257(10) 0.0344(11) 0.0017(8) 0.0021(9) -0.0018(9)
C23A 0.0370(12) 0.0309(11) 0.0386(12) 0.0019(9) 0.0052(9) -0.0013(9)
O1A 0.0572(11) 0.0618(12) 0.0313(9) 0.0066(8) 0.0052(8) -0.0132(9)
O2A 0.0409(9) 0.0460(10) 0.0387(9) 0.0002(7) 0.0092(7) -0.0120(8)
O3A 0.0329(8) 0.0446(9) 0.0495(10) -0.0057(8) 0.0027(7) -0.0083(7)
O4A 0.0356(8) 0.0345(8) 0.0419(9) 0.0022(7) 0.0093(7) -0.0025(7)
C1B 0.0374(11) 0.0223(9) 0.0260(10) -0.0002(8) 0.0024(8) 0.0019(8)
C2B 0.0546(14) 0.0233(10) 0.0279(10) -0.0025(8) 0.0069(10) -0.0019(10)
C3B 0.0551(14) 0.0232(10) 0.0338(11) -0.0024(9) 0.0022(10) 0.0009(10)
C4B 0.0528(14) 0.0210(10) 0.0344(12) 0.0014(8) 0.0021(10) -0.0064(9)
C5B 0.0428(12) 0.0236(10) 0.0322(11) 0.0000(8) -0.0027(9) -0.0064(9)
C6B 0.0345(11) 0.0211(9) 0.0249(10) 0.0014(7) 0.0001(8) -0.0038(8)
C7B 0.0293(10) 0.0229(9) 0.0265(10) -0.0014(8) 0.0019(8) -0.0011(8)
C8B 0.0309(10) 0.0203(9) 0.0265(10) 0.0020(7) -0.0005(8) -0.0014(8)
C9B 0.0331(11) 0.0276(10) 0.0282(10) -0.0020(8) 0.0029(8) -0.0005(8)
C10B 0.0409(12) 0.0352(11) 0.0333(11) -0.0108(9) -0.0014(9) -0.0032(10)
C11B 0.0345(12) 0.0387(12) 0.0449(13) -0.0094(10) -0.0050(10) -0.0058(10)
C12B 0.0299(11) 0.0313(11) 0.0411(12) -0.0012(9) 0.0029(9) -0.0016(9)
C13B 0.0307(10) 0.0219(9) 0.0284(10) 0.0008(8) 0.0009(8) 0.0001(8)
C14B 0.0325(10) 0.0240(9) 0.0279(10) -0.0003(8) 0.0055(8) 0.0003(8)
C15B 0.0394(12) 0.0218(9) 0.0328(11) -0.0027(8) 0.0020(9) 0.0039(9)
C16B 0.0359(11) 0.0229(9) 0.0288(11) 0.0002(8) 0.0008(9) -0.0023(8)
C17B 0.0352(11) 0.0212(9) 0.0267(10) -0.0007(8) 0.0018(8) -0.0021(8)
C18B 0.0387(11) 0.0280(10) 0.0300(11) 0.0011(8) 0.0080(9) -0.0010(9)
C21B 0.0337(11) 0.0233(9) 0.0290(10) -0.0022(8) 0.0005(8) -0.0015(8)
C22B 0.0357(11) 0.0202(9) 0.0248(10) -0.0013(7) 0.0001(8) -0.0028(8)
C23B 0.0643(16) 0.0234(10) 0.0294(11) 0.0003(8) -0.0062(10) -0.0060(10)
N1B 0.0411(18) 0.0337(17) 0.0308(16) 0.0100(13) 0.0080(13) 0.0084(14)
C19B 0.0454(12) 0.0292(10) 0.0269(10) 0.0032(8) 0.0024(9) -0.0030(9)
C20B 0.0404(12) 0.0236(10) 0.0316(11) 0.0016(8) -0.0043(9) 0.0006(9)
N1D 0.054(3) 0.042(3) 0.032(3) 0.004(2) 0.003(2) 0.015(2)
C19D 0.0454(12) 0.0292(10) 0.0269(10) 0.0032(8) 0.0024(9) -0.0030(9)
C20D 0.0404(12) 0.0236(10) 0.0316(11) 0.0016(8) -0.0043(9) 0.0006(9)
O1B 0.0393(9) 0.0356(8) 0.0459(9) -0.0019(7) 0.0013(7) 0.0116(7)
O2B 0.0406(8) 0.0314(8) 0.0275(7) 0.0032(6) -0.0016(6) 0.0039(7)
O3B 0.0456(9) 0.0339(8) 0.0284(8) 0.0034(6) 0.0067(7) -0.0028(7)
O4B 0.0981(16) 0.0292(8) 0.0323(9) 0.0038(7) -0.0215(9) -0.0136(9)

loop_
_atom_type_symbol
_atom_type_description
_atom_type_scat_dispersion_real
_atom_type_scat_dispersion_imag
_atom_type_scat_source
C C 0.0181 0.0091 'International Tables Vol C Tables 4.2.6.8 and 6.1.1.4'
H H 0.0000 0.0000 'International Tables Vol C Tables 4.2.6.8 and 6.1.1.4'
N N 0.0311 0.0180 'International Tables Vol C Tables 4.2.6.8 and 6.1.1.4'
O O 0.0492 0.0322 'International Tables Vol C Tables 4.2.6.8 and 6.1.1.4'

loop_
_geom_angle_atom_site_label_1
_geom_angle_atom_site_label_2
_geom_angle_atom_site_label_3
_geom_angle
_geom_angle_site_symmetry_1
_geom_angle_site_symmetry_3
_geom_angle_publ_flag
C15A C1A C6A 104.18(18) . . ?
C15A C1A C2A 111.28(19) . . ?
C6A C1A C2A 103.85(18) . . ?
C15A C1A C14A 107.32(19) . . ?
C6A C1A C14A 109.01(17) . . ?
C2A C1A C14A 120.04(19) . . ?
C23A C2A C3A 96.12(18) . . ?
C23A C2A C1A 106.05(18) . . ?
C3A C2A C1A 107.07(19) . . ?
C23A C2A H2A 115.2 . . ?
C3A C2A H2A 115.2 . . ?
C1A C2A H2A 115.2 . . ?
C2A C3A C4A 103.16(18) . . ?
C2A C3A H3A1 111.1 . . ?
C4A C3A H3A1 111.1 . . ?
C2A C3A H3A2 111.1 . . ?
C4A C3A H3A2 111.1 . . ?
H3A1 C3A H3A2 109.1 . . ?
C5A C4A C3A 103.59(18) . . ?
C5A C4A H4A1 111.0 . . ?
C3A C4A H4A1 111.0 . . ?
C5A C4A H4A2 111.0 . . ?
C3A C4A H4A2 111.0 . . ?
H4A1 C4A H4A2 109.0 . . ?
C23A C5A C6A 106.80(18) . . ?
C23A C5A C4A 96.07(18) . . ?
C6A C5A C4A 107.77(19) . . ?
C23A C5A H5A 114.8 . . ?
C6A C5A H5A 114.8 . . ?
C4A C5A H5A 114.8 . . ?
C16A C6A C1A 104.29(18) . . ?
C16A C6A C5A 111.02(18) . . ?
C1A C6A C5A 103.17(18) . . ?
C16A C6A C7A 106.73(18) . . ?
C1A C6A C7A 110.15(17) . . ?
C5A C6A C7A 120.37(18) . . ?
C22A C7A C8A 105.47(18) . . ?
C22A C7A C6A 109.23(17) . . ?
C8A C7A C6A 105.20(17) . . ?
C22A C7A H7A 112.2 . . ?
C8A C7A H7A 112.2 . . ?
C6A C7A H7A 112.2 . . ?
C9A C8A C13A 120.7(2) . . ?
C9A C8A C7A 126.0(2) . . ?
C13A C8A C7A 113.2(2) . . ?
C8A C9A C10A 118.9(3) . . ?
C8A C9A H9A 120.6 . . ?
C10A C9A H9A 120.6 . . ?
C11A C10A C9A 120.7(3) . . ?
C11A C10A H10A 119.7 . . ?
C9A C10A H10A 119.7 . . ?
C10A C11A C12A 120.6(3) . . ?
C10A C11A H11A 119.7 . . ?
C12A C11A H11A 119.7 . . ?
C13A C12A C11A 119.0(3) . . ?
C13A C12A H12A 120.5 . . ?
C11A C12A H12A 120.5 . . ?
C12A C13A C8A 120.1(2) . . ?
C12A C13A C14A 126.5(2) . . ?
C8A C13A C14A 113.4(2) . . ?
C17A C14A C13A 105.83(19) . . ?
C17A C14A C1A 109.41(18) . . ?
C13A C14A C1A 105.07(18) . . ?
C17A C14A H14A 112.0 . . ?
C13A C14A H14A 112.0 . . ?
C1A C14A H14A 112.0 . . ?
O1A C15A O2A 120.4(2) . . ?
O1A C15A C1A 129.1(2) . . ?
O2A C15A C1A 110.51(19) . . ?
O3A C16A O2A 120.2(2) . . ?
O3A C16A C6A 129.7(2) . . ?
O2A C16A C6A 110.10(18) . . ?
C18A C17A C22A 118.3(2) . . ?
C18A C17A C14A 127.9(2) . . ?
C22A C17A C14A 113.7(2) . . ?
C17A C18A C19C 120.1(2) . . ?
C17A C18A C19A 120.1(2) . . ?
C17A C18A H18A 120.0 . . ?
C19A C18A H18A 120.0 . . ?
C20A N1A H1A1 120.0 . . ?
C20A N1A H1A2 120.0 . . ?
H1A1 N1A H1A2 120.0 . . ?
C20A C19A C18A 121.5(2) . . ?
C20A C19A H19A 119.2 . . ?
C18A C19A H19A 119.2 . . ?
N1A C20A C19A 121.5(2) . . ?
N1A C20A C21A 120.2(2) . . ?
C19A C20A C21A 118.2(2) . . ?
C19C N1C H1C1 120.0 . . ?
C19C N1C H1C2 120.0 . . ?
H1C1 N1C H1C2 120.0 . . ?
N1C C19C C20C 136.4(13) . . ?
N1C C19C C18A 101.0(13) . . ?
C20C C19C C18A 121.5(2) . . ?
C19C C20C C21A 118.2(2) . . ?
C19C C20C H20C 120.9 . . ?
C21A C20C H20C 120.9 . . ?
C22A C21A C20A 119.9(2) . . ?
C22A C21A C20C 119.9(2) . . ?
C22A C21A H21A 120.1 . . ?
C20A C21A H21A 120.1 . . ?
C21A C22A C17A 122.0(2) . . ?
C21A C22A C7A 124.9(2) . . ?
C17A C22A C7A 113.1(2) . . ?
O4A C23A C5A 121.60(19) . . ?
O4A C23A C2A 121.42(19) . . ?
C5A C23A C2A 94.36(18) . . ?
O4A C23A H23A 105.9 . . ?
C5A C23A H23A 105.9 . . ?
C2A C23A H23A 105.9 . . ?
C15A O2A C16A 110.89(18) . . ?
C23A O4A H4A 109.5 . . ?
C15B C1B C6B 103.81(17) . . ?
C15B C1B C2B 111.16(17) . . ?
C6B C1B C2B 103.25(17) . . ?
C15B C1B C14B 106.61(17) . . ?
C6B C1B C14B 109.97(16) . . ?
C2B C1B C14B 120.79(17) . . ?
C23B C2B C3B 96.98(19) . . ?
C23B C2B C1B 105.62(18) . . ?
C3B C2B C1B 108.30(17) . . ?
C23B C2B H2B 114.7 . . ?
C3B C2B H2B 114.7 . . ?
C1B C2B H2B 114.7 . . ?
C2B C3B C4B 103.22(18) . . ?
C2B C3B H3B1 111.1 . . ?
C4B C3B H3B1 111.1 . . ?
C2B C3B H3B2 111.1 . . ?
C4B C3B H3B2 111.1 . . ?
H3B1 C3B H3B2 109.1 . . ?
C5B C4B C3B 103.16(18) . . ?
C5B C4B H4B1 111.1 . . ?
C3B C4B H4B1 111.1 . . ?
C5B C4B H4B2 111.1 . . ?
C3B C4B H4B2 111.1 . . ?
H4B1 C4B H4B2 109.1 . . ?
C23B C5B C4B 96.74(18) . . ?
C23B C5B C6B 105.63(18) . . ?
C4B C5B C6B 107.34(17) . . ?
C23B C5B H5B 115.1 . . ?
C4B C5B H5B 115.1 . . ?
C6B C5B H5B 115.1 . . ?
C16B C6B C1B 104.39(17) . . ?
C16B C6B C5B 111.26(16) . . ?
C1B C6B C5B 103.51(17) . . ?
C16B C6B C7B 106.42(16) . . ?
C1B C6B C7B 109.63(16) . . ?
C5B C6B C7B 120.53(17) . . ?
C22B C7B C8B 104.97(16) . . ?
C22B C7B C6B 110.09(16) . . ?
C8B C7B C6B 104.39(16) . . ?
C22B C7B H7B 112.3 . . ?
C8B C7B H7B 112.3 . . ?
C6B C7B H7B 112.3 . . ?
C9B C8B C13B 120.17(19) . . ?
C9B C8B C7B 126.79(19) . . ?
C13B C8B C7B 113.04(18) . . ?
C8B C9B C10B 119.1(2) . . ?
C8B C9B H9B 120.4 . . ?
C10B C9B H9B 120.4 . . ?
C11B C10B C9B 120.3(2) . . ?
C11B C10B H10B 119.8 . . ?
C9B C10B H10B 119.8 . . ?
C10B C11B C12B 120.9(2) . . ?
C10B C11B H11B 119.6 . . ?
C12B C11B H11B 119.6 . . ?
C13B C12B C11B 118.8(2) . . ?
C13B C12B H12B 120.6 . . ?
C11B C12B H12B 120.6 . . ?
C12B C13B C8B 120.7(2) . . ?
C12B C13B C14B 125.7(2) . . ?
C8B C13B C14B 113.66(18) . . ?
C13B C14B C17B 104.15(16) . . ?
C13B C14B C1B 104.45(16) . . ?
C17B C14B C1B 110.99(17) . . ?
C13B C14B H14B 112.2 . . ?
C17B C14B H14B 112.2 . . ?
C1B C14B H14B 112.2 . . ?
O1B C15B O2B 120.0(2) . . ?
O1B C15B C1B 129.1(2) . . ?
O2B C15B C1B 110.96(18) . . ?
O3B C16B O2B 120.17(19) . . ?
O3B C16B C6B 129.8(2) . . ?
O2B C16B C6B 110.00(18) . . ?
C18B C17B C22B 120.86(19) . . ?
C18B C17B C14B 125.4(2) . . ?
C22B C17B C14B 113.54(18) . . ?
C17B C18B C19D 119.4(2) . . ?
C17B C18B C19B 119.4(2) . . ?
C17B C18B H18B 120.3 . . ?
C19B C18B H18B 120.3 . . ?
C22B C21B C20D 119.5(2) . . ?
C22B C21B C20B 119.5(2) . . ?
C22B C21B H21B 120.3 . . ?
C20B C21B H21B 120.3 . . ?
C21B C22B C17B 120.08(19) . . ?
C21B C22B C7B 125.9(2) . . ?
C17B C22B C7B 113.83(18) . . ?
O4B C23B C2B 120.7(2) . . ?
O4B C23B C5B 121.0(2) . . ?
C2B C23B C5B 94.77(17) . . ?
O4B C23B H23B 106.3 . . ?
C2B C23B H23B 106.3 . . ?
C5B C23B H23B 106.3 . . ?
C19B N1B H1B1 120.0 . . ?
C19B N1B H1B2 120.0 . . ?
H1B1 N1B H1B2 120.0 . . ?
N1B C19B C20B 118.3(2) . . ?
N1B C19B C18B 121.6(2) . . ?
C20B C19B C18B 119.7(2) . . ?
C21B C20B C19B 120.5(2) . . ?
C21B C20B H20B 119.8 . . ?
C19B C20B H20B 119.8 . . ?
C20D N1D H1D3 120.0 . . ?
C20D N1D H1D4 120.0 . . ?
H1D3 N1D H1D4 120.0 . . ?
C20D C19D C18B 119.7(2) . . ?
C20D C19D H19D 120.1 . . ?
C18B C19D H19D 120.1 . . ?
N1D C20D C21B 122.1(3) . . ?
N1D C20D C19D 117.4(3) . . ?
C21B C20D C19D 120.5(2) . . ?
C15B O2B C16B 110.74(16) . . ?
C23B O4B H4B 109.5 . . ?

loop_
_geom_bond_atom_site_label_1
_geom_bond_atom_site_label_2
_geom_bond_distance
_geom_bond_site_symmetry_2
_geom_bond_publ_flag
C1A C15A 1.513(3) . ?
C1A C6A 1.550(3) . ?
C1A C2A 1.560(3) . ?
C1A C14A 1.573(3) . ?
C2A C23A 1.555(3) . ?
C2A C3A 1.557(3) . ?
C2A H2A 1.0000 . ?
C3A C4A 1.558(3) . ?
C3A H3A1 0.9900 . ?
C3A H3A2 0.9900 . ?
C4A C5A 1.552(3) . ?
C4A H4A1 0.9900 . ?
C4A H4A2 0.9900 . ?
C5A C23A 1.549(3) . ?
C5A C6A 1.551(3) . ?
C5A H5A 1.0000 . ?
C6A C16A 1.515(3) . ?
C6A C7A 1.576(3) . ?
C7A C22A 1.511(3) . ?
C7A C8A 1.522(3) . ?
C7A H7A 1.0000 . ?
C8A C9A 1.389(4) . ?
C8A C13A 1.400(3) . ?
C9A C10A 1.394(4) . ?
C9A H9A 0.9500 . ?
C10A C11A 1.383(4) . ?
C10A H10A 0.9500 . ?
C11A C12A 1.399(4) . ?
C11A H11A 0.9500 . ?
C12A C13A 1.391(3) . ?
C12A H12A 0.9500 . ?
C13A C14A 1.524(3) . ?
C14A C17A 1.508(3) . ?
C14A H14A 1.0000 . ?
C15A O1A 1.191(3) . ?
C15A O2A 1.390(3) . ?
C16A O3A 1.189(3) . ?
C16A O2A 1.397(3) . ?
C17A C18A 1.384(3) . ?
C17A C22A 1.405(3) . ?
C18A C19C 1.400(4) . ?
C18A C19A 1.400(4) . ?
C18A H18A 0.9500 . ?
N1A C20A 1.379(3) . ?
N1A H1A1 0.8800 . ?
N1A H1A2 0.8800 . ?
C19A C20A 1.398(4) . ?
C19A H19A 0.9500 . ?
C20A C21A 1.403(3) . ?
N1C C19C 1.242(15) . ?
N1C H1C1 0.8800 . ?
N1C H1C2 0.8800 . ?
C19C C20C 1.398(4) . ?
C20C C21A 1.403(3) . ?
C20C H20C 0.9500 . ?
C21A C22A 1.384(3) . ?
C21A H21A 0.9500 . ?
C23A O4A 1.405(3) . ?
C23A H23A 1.0000 . ?
O4A H4A 0.8400 . ?
C1B C15B 1.515(3) . ?
C1B C6B 1.550(3) . ?
C1B C2B 1.558(3) . ?
C1B C14B 1.565(3) . ?
C2B C23B 1.542(4) . ?
C2B C3B 1.550(3) . ?
C2B H2B 1.0000 . ?
C3B C4B 1.565(4) . ?
C3B H3B1 0.9900 . ?
C3B H3B2 0.9900 . ?
C4B C5B 1.552(3) . ?
C4B H4B1 0.9900 . ?
C4B H4B2 0.9900 . ?
C5B C23B 1.547(3) . ?
C5B C6B 1.564(3) . ?
C5B H5B 1.0000 . ?
C6B C16B 1.521(3) . ?
C6B C7B 1.570(3) . ?
C7B C22B 1.509(3) . ?
C7B C8B 1.535(3) . ?
C7B H7B 1.0000 . ?
C8B C9B 1.379(3) . ?
C8B C13B 1.403(3) . ?
C9B C10B 1.395(3) . ?
C9B H9B 0.9500 . ?
C10B C11B 1.384(3) . ?
C10B H10B 0.9500 . ?
C11B C12B 1.387(3) . ?
C11B H11B 0.9500 . ?
C12B C13B 1.382(3) . ?
C12B H12B 0.9500 . ?
C13B C14B 1.518(3) . ?
C14B C17B 1.518(3) . ?
C14B H14B 1.0000 . ?
C15B O1B 1.188(3) . ?
C15B O2B 1.387(3) . ?
C16B O3B 1.185(3) . ?
C16B O2B 1.397(3) . ?
C17B C18B 1.386(3) . ?
C17B C22B 1.397(3) . ?
C18B C19D 1.401(3) . ?
C18B C19B 1.401(3) . ?
C18B H18B 0.9500 . ?
C21B C22B 1.388(3) . ?
C21B C20D 1.397(3) . ?
C21B C20B 1.397(3) . ?
C21B H21B 0.9500 . ?
C23B O4B 1.406(3) . ?
C23B H23B 1.0000 . ?
N1B C19B 1.377(4) . ?
N1B H1B1 0.8800 . ?
N1B H1B2 0.8800 . ?
C19B C20B 1.401(3) . ?
C20B H20B 0.9500 . ?
N1D C20D 1.324(5) . ?
N1D H1D3 0.8800 . ?
N1D H1D4 0.8800 . ?
C19D C20D 1.401(3) . ?
C19D H19D 0.9500 . ?
O4B H4B 0.8400 . ?

loop_
_geom_hbond_atom_site_label_D
_geom_hbond_atom_site_label_H
_geom_hbond_atom_site_label_A
_geom_hbond_distance_DH
_geom_hbond_distance_HA
_geom_hbond_distance_DA
_geom_hbond_angle_DHA
_geom_hbond_site_symmetry_A
_geom_hbond_publ_flag
N1A^a H1A1^a O1B 0.88 2.25 3.036(3) 149.5 2_655 yes
N1A^a H1A2^a O4A 0.88 2.34 3.119(3) 147.5 2_655 yes
N1C^b H1C1^b O1B 0.88 1.65 2.52(3) 167.0 2_655 yes
N1B^a H1B2^a O2A 0.88 2.25 3.095(4) 159.6 4_575 yes
N1B^a H1B1^a O4B 0.88 2.03 2.828(4) 150.0 3_575 yes
N1D^b H1D4^b O4B 0.88 1.97 2.821(5) 163.9 3_575 yes

loop_
_geom_torsion_atom_site_label_1
_geom_torsion_atom_site_label_2
_geom_torsion_atom_site_label_3
_geom_torsion_atom_site_label_4
_geom_torsion
_geom_torsion_site_symmetry_1
_geom_torsion_site_symmetry_2
_geom_torsion_site_symmetry_3
_geom_torsion_site_symmetry_4
_geom_torsion_publ_flag
C15A C1A C2A C23A 141.98(19) . . . . ?
C6A C1A C2A C23A 30.5(2) . . . . ?
C14A C1A C2A C23A -91.6(2) . . . . ?
C15A C1A C2A C3A 40.2(2) . . . . ?
C6A C1A C2A C3A -71.3(2) . . . . ?
C14A C1A C2A C3A 166.64(19) . . . . ?
C23A C2A C3A C4A -38.2(2) . . . . ?
C1A C2A C3A C4A 70.7(2) . . . . ?
C2A C3A C4A C5A -0.2(2) . . . . ?
C3A C4A C5A C23A 38.7(2) . . . . ?
C3A C4A C5A C6A -71.2(2) . . . . ?
C15A C1A C6A C16A -0.1(2) . . . . ?
C2A C1A C6A C16A 116.55(19) . . . . ?
C14A C1A C6A C16A -114.4(2) . . . . ?
C15A C1A C6A C5A -116.15(19) . . . . ?
C2A C1A C6A C5A 0.5(2) . . . . ?
C14A C1A C6A C5A 129.53(19) . . . . ?
C15A C1A C6A C7A 114.1(2) . . . . ?
C2A C1A C6A C7A -129.25(19) . . . . ?
C14A C1A C6A C7A -0.2(2) . . . . ?
C23A C5A C6A C16A -142.71(19) . . . . ?
C4A C5A C6A C16A -40.4(2) . . . . ?
C23A C5A C6A C1A -31.5(2) . . . . ?
C4A C5A C6A C1A 70.8(2) . . . . ?
C23A C5A C6A C7A 91.6(2) . . . . ?
C4A C5A C6A C7A -166.08(18) . . . . ?
C16A C6A C7A C22A 167.79(18) . . . . ?
C1A C6A C7A C22A 55.1(2) . . . . ?
C5A C6A C7A C22A -64.6(2) . . . . ?
C16A C6A C7A C8A 55.0(2) . . . . ?
C1A C6A C7A C8A -57.6(2) . . . . ?
C5A C6A C7A C8A -177.40(19) . . . . ?
C22A C7A C8A C9A 122.8(2) . . . . ?
C6A C7A C8A C9A -121.7(2) . . . . ?
C22A C7A C8A C13A -56.1(2) . . . . ?
C6A C7A C8A C13A 59.4(2) . . . . ?
C13A C8A C9A C10A 0.4(4) . . . . ?
C7A C8A C9A C10A -178.4(2) . . . . ?
C8A C9A C10A C11A -1.7(4) . . . . ?
C9A C10A C11A C12A 1.1(5) . . . . ?
C10A C11A C12A C13A 0.8(4) . . . . ?
C11A C12A C13A C8A -2.1(4) . . . . ?
C11A C12A C13A C14A 177.4(3) . . . . ?
C9A C8A C13A C12A 1.5(4) . . . . ?
C7A C8A C13A C12A -179.5(2) . . . . ?
C9A C8A C13A C14A -178.1(2) . . . . ?
C7A C8A C13A C14A 0.9(3) . . . . ?
C12A C13A C14A C17A -125.2(3) . . . . ?
C8A C13A C14A C17A 54.4(2) . . . . ?
C12A C13A C14A C1A 119.1(3) . . . . ?
C8A C13A C14A C1A -61.4(2) . . . . ?
C15A C1A C14A C17A -167.34(19) . . . . ?
C6A C1A C14A C17A -55.1(2) . . . . ?
C2A C1A C14A C17A 64.4(2) . . . . ?
C15A C1A C14A C13A -54.1(2) . . . . ?
C6A C1A C14A C13A 58.1(2) . . . . ?
C2A C1A C14A C13A 177.60(19) . . . . ?
C6A C1A C15A O1A -178.4(3) . . . . ?
C2A C1A C15A O1A 70.3(3) . . . . ?
C14A C1A C15A O1A -62.9(3) . . . . ?
C6A C1A C15A O2A 1.0(3) . . . . ?
C2A C1A C15A O2A -110.3(2) . . . . ?
C14A C1A C15A O2A 116.5(2) . . . . ?
C1A C6A C16A O3A 178.8(2) . . . . ?
C5A C6A C16A O3A -70.7(3) . . . . ?
C7A C6A C16A O3A 62.2(3) . . . . ?
C1A C6A C16A O2A -0.9(2) . . . . ?
C5A C6A C16A O2A 109.6(2) . . . . ?
C7A C6A C16A O2A -117.50(19) . . . . ?
C13A C14A C17A C18A 122.9(3) . . . . ?
C1A C14A C17A C18A -124.4(3) . . . . ?
C13A C14A C17A C22A -54.6(2) . . . . ?
C1A C14A C17A C22A 58.1(3) . . . . ?
C22A C17A C18A C19C 0.3(4) . . . . ?
C14A C17A C18A C19C -177.2(2) . . . . ?
C22A C17A C18A C19A 0.3(4) . . . . ?
C14A C17A C18A C19A -177.2(2) . . . . ?
C17A C18A C19A C20A 0.8(4) . . . . ?
C18A C19A C20A N1A -178.8(2) . . . . ?
C18A C19A C20A C21A -1.2(4) . . . . ?
C17A C18A C19C N1C 170.8(16) . . . . ?
C17A C18A C19C C20C 0.8(4) . . . . ?
N1C C19C C20C C21A -167(2) . . . . ?
C18A C19C C20C C21A -1.2(4) . . . . ?
N1A C20A C21A C22A 178.2(2) . . . . ?
C19A C20A C21A C22A 0.6(4) . . . . ?
C19C C20C C21A C22A 0.6(4) . . . . ?
C20A C21A C22A C17A 0.5(4) . . . . ?
C20C C21A C22A C17A 0.5(4) . . . . ?
C20A C21A C22A C7A 177.7(2) . . . . ?
C20C C21A C22A C7A 177.7(2) . . . . ?
C18A C17A C22A C21A -0.9(3) . . . . ?
C14A C17A C22A C21A 176.9(2) . . . . ?
C18A C17A C22A C7A -178.4(2) . . . . ?
C14A C17A C22A C7A -0.6(3) . . . . ?
C8A C7A C22A C21A -121.4(2) . . . . ?
C6A C7A C22A C21A 126.0(2) . . . . ?
C8A C7A C22A C17A 55.9(2) . . . . ?
C6A C7A C22A C17A -56.7(2) . . . . ?
C6A C5A C23A O4A -83.5(2) . . . . ?
C4A C5A C23A O4A 165.8(2) . . . . ?
C6A C5A C23A C2A 47.8(2) . . . . ?
C4A C5A C23A C2A -62.81(19) . . . . ?
C3A C2A C23A O4A -165.8(2) . . . . ?
C1A C2A C23A O4A 84.4(2) . . . . ?
C3A C2A C23A C5A 62.73(19) . . . . ?
C1A C2A C23A C5A -47.0(2) . . . . ?
O1A C15A O2A C16A 177.8(2) . . . . ?
C1A C15A O2A C16A -1.6(3) . . . . ?
O3A C16A O2A C15A -178.2(2) . . . . ?
C6A C16A O2A C15A 1.6(3) . . . . ?
C15B C1B C2B C23B 143.68(19) . . . . ?
C6B C1B C2B C23B 32.9(2) . . . . ?
C14B C1B C2B C23B -90.3(2) . . . . ?
C15B C1B C2B C3B 40.7(3) . . . . ?
C6B C1B C2B C3B -70.1(2) . . . . ?
C14B C1B C2B C3B 166.64(19) . . . . ?
C23B C2B C3B C4B -37.7(2) . . . . ?
C1B C2B C3B C4B 71.3(2) . . . . ?
C2B C3B C4B C5B -0.3(2) . . . . ?
C3B C4B C5B C23B 38.0(2) . . . . ?
C3B C4B C5B C6B -70.7(2) . . . . ?
C15B C1B C6B C16B -1.1(2) . . . . ?
C2B C1B C6B C16B 115.01(17) . . . . ?
C14B C1B C6B C16B -114.82(17) . . . . ?
C15B C1B C6B C5B -117.61(17) . . . . ?
C2B C1B C6B C5B -1.5(2) . . . . ?
C14B C1B C6B C5B 128.65(17) . . . . ?
C15B C1B C6B C7B 112.57(18) . . . . ?
C2B C1B C6B C7B -131.34(17) . . . . ?
C14B C1B C6B C7B -1.2(2) . . . . ?
C23B C5B C6B C16B -141.74(18) . . . . ?
C4B C5B C6B C16B -39.3(2) . . . . ?
C23B C5B C6B C1B -30.2(2) . . . . ?
C4B C5B C6B C1B 72.2(2) . . . . ?
C23B C5B C6B C7B 92.7(2) . . . . ?
C4B C5B C6B C7B -164.89(19) . . . . ?
C16B C6B C7B C22B 167.28(17) . . . . ?
C1B C6B C7B C22B 54.9(2) . . . . ?
C5B C6B C7B C22B -64.9(2) . . . . ?
C16B C6B C7B C8B 55.1(2) . . . . ?
C1B C6B C7B C8B -57.3(2) . . . . ?
C5B C6B C7B C8B -177.14(18) . . . . ?
C22B C7B C8B C9B 124.6(2) . . . . ?
C6B C7B C8B C9B -119.6(2) . . . . ?
C22B C7B C8B C13B -54.8(2) . . . . ?
C6B C7B C8B C13B 61.0(2) . . . . ?
C13B C8B C9B C10B 0.0(3) . . . . ?
C7B C8B C9B C10B -179.3(2) . . . . ?
C8B C9B C10B C11B -0.3(3) . . . . ?
C9B C10B C11B C12B 0.4(4) . . . . ?
C10B C11B C12B C13B -0.2(4) . . . . ?
C11B C12B C13B C8B 0.0(3) . . . . ?
C11B C12B C13B C14B -179.4(2) . . . . ?
C9B C8B C13B C12B 0.1(3) . . . . ?
C7B C8B C13B C12B 179.49(19) . . . . ?
C9B C8B C13B C14B 179.59(18) . . . . ?
C7B C8B C13B C14B -1.0(2) . . . . ?
C12B C13B C14B C17B -124.0(2) . . . . ?
C8B C13B C14B C17B 56.5(2) . . . . ?
C12B C13B C14B C1B 119.5(2) . . . . ?
C8B C13B C14B C1B -60.0(2) . . . . ?
C15B C1B C14B C13B -52.9(2) . . . . ?
C6B C1B C14B C13B 59.1(2) . . . . ?
C2B C1B C14B C13B 179.08(19) . . . . ?
C15B C1B C14B C17B -164.54(17) . . . . ?
C6B C1B C14B C17B -52.6(2) . . . . ?
C2B C1B C14B C17B 67.4(2) . . . . ?
C6B C1B C15B O1B -175.9(2) . . . . ?
C2B C1B C15B O1B 73.7(3) . . . . ?
C14B C1B C15B O1B -59.8(3) . . . . ?
C6B C1B C15B O2B 2.8(2) . . . . ?
C2B C1B C15B O2B -107.6(2) . . . . ?
C14B C1B C15B O2B 118.94(18) . . . . ?
C1B C6B C16B O3B 177.6(2) . . . . ?
C5B C6B C16B O3B -71.4(3) . . . . ?
C7B C6B C16B O3B 61.7(3) . . . . ?
C1B C6B C16B O2B -0.9(2) . . . . ?
C5B C6B C16B O2B 110.1(2) . . . . ?
C7B C6B C16B O2B -116.83(18) . . . . ?
C13B C14B C17B C18B 117.8(2) . . . . ?
C1B C14B C17B C18B -130.3(2) . . . . ?
C13B C14B C17B C22B -57.0(2) . . . . ?
C1B C14B C17B C22B 54.8(2) . . . . ?
C22B C17B C18B C19D 0.0(3) . . . . ?
C14B C17B C18B C19D -174.46(19) . . . . ?
C22B C17B C18B C19B 0.0(3) . . . . ?
C14B C17B C18B C19B -174.46(19) . . . . ?
C20D C21B C22B C17B -1.6(3) . . . . ?
C20B C21B C22B C17B -1.6(3) . . . . ?
C20D C21B C22B C7B 173.42(19) . . . . ?
C20B C21B C22B C7B 173.42(19) . . . . ?
C18B C17B C22B C21B 1.7(3) . . . . ?
C14B C17B C22B C21B 176.85(18) . . . . ?
C18B C17B C22B C7B -173.88(18) . . . . ?
C14B C17B C22B C7B 1.2(2) . . . . ?
C8B C7B C22B C21B -120.6(2) . . . . ?
C6B C7B C22B C21B 127.5(2) . . . . ?
C8B C7B C22B C17B 54.7(2) . . . . ?
C6B C7B C22B C17B -57.1(2) . . . . ?
C3B C2B C23B O4B -167.4(2) . . . . ?
C1B C2B C23B O4B 81.3(2) . . . . ?
C3B C2B C23B C5B 61.91(17) . . . . ?
C1B C2B C23B C5B -49.35(19) . . . . ?
C4B C5B C23B O4B 167.5(2) . . . . ?
C6B C5B C23B O4B -82.3(3) . . . . ?
C4B C5B C23B C2B -62.00(18) . . . . ?
C6B C5B C23B C2B 48.17(19) . . . . ?
C17B C18B C19B N1B 171.5(2) . . . . ?
C17B C18B C19B C20B -1.9(3) . . . . ?
C22B C21B C20B C19B -0.2(3) . . . . ?
N1B C19B C20B C21B -171.6(2) . . . . ?
C18B C19B C20B C21B 2.0(3) . . . . ?
C17B C18B C19D C20D -1.9(3) . . . . ?
C22B C21B C20D N1D -179.0(3) . . . . ?
C22B C21B C20D C19D -0.2(3) . . . . ?
C18B C19D C20D N1D -179.2(3) . . . . ?
C18B C19D C20D C21B 2.0(3) . . . . ?
O1B C15B O2B C16B 175.31(19) . . . . ?
C1B C15B O2B C16B -3.6(2) . . . . ?
O3B C16B O2B C15B -175.91(19) . . . . ?
C6B C16B O2B C15B 2.8(2) . . . . ?
